data_1502235
loop_
_publ_author_name
'Syu, Siang-en'
'Lee, Yu-Ting'
'Jang, Yeong-Jiunn'
'Lin, Wenwei'

_publ_section_title
;
 Preparation of functional benzofurans, benzothiophenes, and indoles using
 ester, thioester, and amide via intramolecular Wittig reactions.
;
_journal_issue 11
_journal_name_full 'Organic letters'
_journal_page_first 2970
_journal_page_last 2973
_journal_paper_doi 10.1021/ol201062r
_journal_volume 13
_journal_year 2011
_chemical_formula_moiety 'C28 H20 N2 O4'
_chemical_formula_sum 'C28 H20 N2 O4'
_chemical_formula_weight 448.46
_chemical_name_systematic
;
 ?
;
_space_group_IT_number 14
_symmetry_cell_setting monoclinic
_symmetry_space_group_name_Hall '-P 2ybc'
_symmetry_space_group_name_H-M 'P 1 21/c 1'
_atom_sites_solution_hydrogens geom
_atom_sites_solution_primary direct
_atom_sites_solution_secondary difmap
_audit_creation_method SHELXL-97
_cell_angle_alpha 90.00
_cell_angle_beta 97.762(5)
_cell_angle_gamma 90.00
_cell_formula_units_Z 4
_cell_length_a 10.647(3)
_cell_length_b 6.0513(16)
_cell_length_c 35.119(9)
_cell_measurement_reflns_used 0
_cell_measurement_temperature 200(2)
_cell_measurement_theta_max 0
_cell_measurement_theta_min 0
_cell_volume 2241.9(10)
_computing_molecular_graphics 'Ortep-3 for Windows (Farrugia, 1997)'
_computing_publication_material 'WinGX publication routines (Farrugia, 1999)'
_computing_structure_refinement 'SHELXL-97 (Sheldrick, 1997)'
_computing_structure_solution 'SIR92 (Giacovazzo et al, 1993)'
_diffrn_ambient_temperature 200(2)
_diffrn_measured_fraction_theta_full 0.996
_diffrn_measured_fraction_theta_max 0.996
_diffrn_radiation_monochromator graphite
_diffrn_radiation_source 'fine-focus sealed tube'
_diffrn_radiation_type MoK\a
_diffrn_radiation_wavelength 0.71073
_diffrn_reflns_av_R_equivalents 0.0831
_diffrn_reflns_av_sigmaI/netI 0.0993
_diffrn_reflns_limit_h_max 12
_diffrn_reflns_limit_h_min -12
_diffrn_reflns_limit_k_max 7
_diffrn_reflns_limit_k_min -7
_diffrn_reflns_limit_l_max 38
_diffrn_reflns_limit_l_min -41
_diffrn_reflns_number 14499
_diffrn_reflns_theta_full 25.08
_diffrn_reflns_theta_max 25.08
_diffrn_reflns_theta_min 1.17
_exptl_absorpt_coefficient_mu 0.090
_exptl_absorpt_correction_T_max 0.9920
_exptl_absorpt_correction_T_min 0.9649
_exptl_absorpt_correction_type multi-scan
_exptl_crystal_colour colorless
_exptl_crystal_density_diffrn 1.329
_exptl_crystal_density_method 'not measured'
_exptl_crystal_description prism
_exptl_crystal_F_000 936
_exptl_crystal_size_max 0.40
_exptl_crystal_size_mid 0.14
_exptl_crystal_size_min 0.09
_refine_diff_density_max 0.176
_refine_diff_density_min -0.222
_refine_diff_density_rms 0.044
_refine_ls_extinction_method none
_refine_ls_goodness_of_fit_ref 0.960
_refine_ls_hydrogen_treatment constr
_refine_ls_matrix_type full
_refine_ls_number_parameters 307
_refine_ls_number_reflns 3978
_refine_ls_number_restraints 0
_refine_ls_restrained_S_all 0.960
_refine_ls_R_factor_all 0.1459
_refine_ls_R_factor_gt 0.0611
_refine_ls_shift/su_max 0.000
_refine_ls_shift/su_mean 0.000
_refine_ls_structure_factor_coef Fsqd
_refine_ls_weighting_details 'calc w=1/[\s^2^(Fo^2^)+(0.0644P)^2^+0.0000P] where P=(Fo^2^+2Fc^2^)/3'
_refine_ls_weighting_scheme calc
_refine_ls_wR_factor_gt 0.1138
_refine_ls_wR_factor_ref 0.1479
_reflns_number_gt 2024
_reflns_number_total 3978
_reflns_threshold_expression >2sigma(I)
_cod_data_source_file ol201062r_si_005.cif
_cod_data_source_block a11858
_cod_original_cell_volume 2242.0(10)
_cod_original_sg_symbol_H-M 'P 21/c'
_cod_database_code 1502235

loop_
_symmetry_equiv_pos_as_xyz
'x, y, z'
'-x, y+1/2, -z+1/2'
'-x, -y, -z'
'x, -y-1/2, z-1/2'

loop_
_atom_site_label
_atom_site_type_symbol
_atom_site_fract_x
_atom_site_fract_y
_atom_site_fract_z
_atom_site_U_iso_or_equiv
_atom_site_adp_type
_atom_site_occupancy
_atom_site_symmetry_multiplicity
_atom_site_calc_flag
_atom_site_refinement_flags
C1 C 0.9566(3) 0.8949(5) 0.16772(9) 0.0385(8) Uani 1 1 d .
C2 C 0.8961(3) 0.9309(5) 0.13127(8) 0.0389(8) Uani 1 1 d .
H2 H 0.9148 1.0580 0.1172 0.047 Uiso 1 1 calc R
C3 C 0.8078(3) 0.7796(5) 0.11553(8) 0.0379(8) Uani 1 1 d .
H3 H 0.7650 0.8028 0.0903 0.045 Uiso 1 1 calc R
C4 C 0.7802(3) 0.5916(5) 0.13610(8) 0.0321(7) Uani 1 1 d .
C5 C 0.8458(3) 0.5613(5) 0.17294(8) 0.0384(8) Uani 1 1 d .
H5 H 0.8296 0.4335 0.1872 0.046 Uiso 1 1 calc R
C6 C 0.9334(3) 0.7137(5) 0.18888(9) 0.0408(8) Uani 1 1 d .
H6 H 0.9769 0.6933 0.2141 0.049 Uiso 1 1 calc R
C7 C 0.6900(3) 0.4267(5) 0.11858(8) 0.0346(8) Uani 1 1 d .
C8 C 0.5652(3) 0.3836(5) 0.17491(8) 0.0451(9) Uani 1 1 d .
H8A H 0.4721 0.3632 0.1719 0.054 Uiso 1 1 calc R
H8B H 0.5822 0.5441 0.1775 0.054 Uiso 1 1 calc R
C9 C 0.6217(3) 0.2720(5) 0.21118(9) 0.0345(8) Uani 1 1 d .
C10 C 0.6158(3) 0.3791(5) 0.24570(10) 0.0478(9) Uani 1 1 d .
H10 H 0.5761 0.5196 0.2459 0.057 Uiso 1 1 calc R
C11 C 0.6675(3) 0.2831(7) 0.27989(10) 0.0589(11) Uani 1 1 d .
H11 H 0.6638 0.3586 0.3034 0.071 Uiso 1 1 calc R
C12 C 0.7241(3) 0.0787(6) 0.28008(9) 0.0523(9) Uani 1 1 d .
H12 H 0.7590 0.0127 0.3037 0.063 Uiso 1 1 calc R
C13 C 0.7302(3) -0.0292(6) 0.24613(10) 0.0477(9) Uani 1 1 d .
H13 H 0.7693 -0.1703 0.2461 0.057 Uiso 1 1 calc R
C14 C 0.6792(3) 0.0678(5) 0.21199(9) 0.0423(8) Uani 1 1 d .
H14 H 0.6838 -0.0078 0.1885 0.051 Uiso 1 1 calc R
C15 C 0.5500(3) 0.1458(5) 0.11612(9) 0.0402(8) Uani 1 1 d .
C16 C 0.4650(3) -0.0152(6) 0.12466(10) 0.0613(11) Uani 1 1 d .
H16 H 0.4370 -0.0223 0.1492 0.074 Uiso 1 1 calc R
C17 C 0.4231(3) -0.1634(7) 0.09617(12) 0.0715(12) Uani 1 1 d .
H17 H 0.3650 -0.2753 0.1012 0.086 Uiso 1 1 calc R
C18 C 0.4634(3) -0.1546(6) 0.05981(11) 0.0660(11) Uani 1 1 d .
H18 H 0.4341 -0.2618 0.0409 0.079 Uiso 1 1 calc R
C19 C 0.5452(3) 0.0083(6) 0.05144(10) 0.0508(9) Uani 1 1 d .
H19 H 0.5719 0.0158 0.0267 0.061 Uiso 1 1 calc R
C20 C 0.5886(3) 0.1625(5) 0.07964(9) 0.0394(8) Uani 1 1 d .
C21 C 0.6744(3) 0.3425(5) 0.08223(8) 0.0363(8) Uani 1 1 d .
C22 C 0.8023(3) 0.2988(5) 0.03227(9) 0.0376(8) Uani 1 1 d .
C23 C 0.8262(3) 0.3999(5) -0.00429(8) 0.0343(8) Uani 1 1 d .
C24 C 0.7762(3) 0.6035(5) -0.01673(9) 0.0480(9) Uani 1 1 d .
H24 H 0.7267 0.6856 -0.0011 0.058 Uiso 1 1 calc R
C25 C 0.7986(4) 0.6863(6) -0.05183(10) 0.0634(11) Uani 1 1 d .
H25 H 0.7639 0.8250 -0.0604 0.076 Uiso 1 1 calc R
C26 C 0.8707(4) 0.5696(8) -0.07436(10) 0.0664(12) Uani 1 1 d .
H26 H 0.8860 0.6279 -0.0984 0.080 Uiso 1 1 calc R
C27 C 0.9206(3) 0.3702(7) -0.06233(10) 0.0599(11) Uani 1 1 d .
H27 H 0.9703 0.2899 -0.0781 0.072 Uiso 1 1 calc R
C28 C 0.8991(3) 0.2836(6) -0.02716(9) 0.0480(9) Uani 1 1 d .
H28 H 0.9344 0.1447 -0.0189 0.058 Uiso 1 1 calc R
N1 N 1.0479(3) 1.0599(5) 0.18520(9) 0.0529(8) Uani 1 1 d .
N2 N 0.6118(2) 0.3050(4) 0.13982(7) 0.0401(7) Uani 1 1 d .
O1 O 1.0704(2) 1.0657(4) 0.22005(7) 0.0741(8) Uani 1 1 d .
O2 O 1.0976(3) 1.1827(4) 0.16395(7) 0.0842(9) Uani 1 1 d .
O3 O 0.72987(19) 0.4330(3) 0.05188(5) 0.0402(6) Uani 1 1 d .
O4 O 0.8372(2) 0.1198(4) 0.04391(6) 0.0539(7) Uani 1 1 d .

loop_
_atom_site_aniso_label
_atom_site_aniso_U_11
_atom_site_aniso_U_22
_atom_site_aniso_U_33
_atom_site_aniso_U_23
_atom_site_aniso_U_13
_atom_site_aniso_U_12
C1 0.042(2) 0.0379(19) 0.0357(19) -0.0059(17) 0.0049(16) -0.0013(17)
C2 0.047(2) 0.0342(19) 0.0357(19) 0.0017(16) 0.0063(17) 0.0005(17)
C3 0.047(2) 0.0381(19) 0.0283(18) 0.0010(16) 0.0039(16) 0.0040(17)
C4 0.0337(19) 0.0345(18) 0.0289(17) 0.0006(16) 0.0074(15) 0.0050(16)
C5 0.044(2) 0.045(2) 0.0262(18) 0.0064(16) 0.0045(16) 0.0053(17)
C6 0.043(2) 0.048(2) 0.0304(18) -0.0015(17) 0.0011(16) 0.0061(18)
C7 0.0367(19) 0.0369(18) 0.0302(18) 0.0065(16) 0.0047(15) 0.0020(16)
C8 0.045(2) 0.054(2) 0.0387(19) 0.0096(18) 0.0150(17) 0.0118(18)
C9 0.0335(19) 0.0364(19) 0.0357(19) 0.0047(16) 0.0127(15) -0.0007(16)
C10 0.051(2) 0.045(2) 0.050(2) -0.0034(19) 0.0175(18) 0.0075(18)
C11 0.059(3) 0.082(3) 0.037(2) -0.011(2) 0.0126(19) 0.004(2)
C12 0.047(2) 0.075(3) 0.035(2) 0.011(2) 0.0064(17) 0.006(2)
C13 0.048(2) 0.047(2) 0.050(2) 0.0077(19) 0.0109(18) 0.0086(18)
C14 0.048(2) 0.042(2) 0.037(2) -0.0009(17) 0.0095(17) 0.0036(18)
C15 0.032(2) 0.048(2) 0.039(2) 0.0074(18) 0.0006(16) -0.0057(17)
C16 0.050(2) 0.072(3) 0.061(3) 0.012(2) 0.004(2) -0.017(2)
C17 0.050(3) 0.080(3) 0.080(3) 0.026(3) -0.007(2) -0.023(2)
C18 0.057(3) 0.060(3) 0.072(3) 0.001(2) -0.022(2) -0.019(2)
C19 0.049(2) 0.053(2) 0.046(2) 0.0036(19) -0.0099(18) -0.0067(19)
C20 0.034(2) 0.043(2) 0.039(2) 0.0065(17) -0.0022(16) -0.0015(17)
C21 0.038(2) 0.0413(19) 0.0305(18) 0.0082(17) 0.0064(15) -0.0027(16)
C22 0.040(2) 0.0362(19) 0.0354(19) -0.0027(17) 0.0024(16) -0.0052(17)
C23 0.0366(19) 0.0378(19) 0.0280(17) 0.0013(16) 0.0026(15) -0.0087(16)
C24 0.060(2) 0.047(2) 0.038(2) 0.0032(18) 0.0098(17) -0.0028(19)
C25 0.083(3) 0.057(2) 0.049(2) 0.018(2) 0.005(2) -0.012(2)
C26 0.073(3) 0.086(3) 0.041(2) 0.009(2) 0.012(2) -0.027(3)
C27 0.054(3) 0.088(3) 0.042(2) -0.010(2) 0.0195(19) -0.009(2)
C28 0.043(2) 0.056(2) 0.047(2) -0.0049(19) 0.0096(18) -0.0029(18)
N1 0.059(2) 0.0485(19) 0.052(2) -0.0053(18) 0.0089(18) -0.0041(17)
N2 0.0417(17) 0.0453(16) 0.0348(15) 0.0052(14) 0.0109(13) -0.0017(14)
O1 0.088(2) 0.090(2) 0.0417(15) -0.0193(15) -0.0005(14) -0.0183(17)
O2 0.103(2) 0.0775(19) 0.0691(19) 0.0043(16) 0.0021(17) -0.0431(18)
O3 0.0518(14) 0.0384(12) 0.0319(12) 0.0015(11) 0.0112(11) -0.0016(11)
O4 0.0639(17) 0.0440(14) 0.0552(15) 0.0149(13) 0.0132(12) 0.0085(13)

loop_
_atom_type_symbol
_atom_type_description
_atom_type_scat_dispersion_real
_atom_type_scat_dispersion_imag
_atom_type_scat_source
C C 0.0033 0.0016 'International Tables Vol C Tables 4.2.6.8 and 6.1.1.4'
H H 0.0000 0.0000 'International Tables Vol C Tables 4.2.6.8 and 6.1.1.4'
N N 0.0061 0.0033 'International Tables Vol C Tables 4.2.6.8 and 6.1.1.4'
O O 0.0106 0.0060 'International Tables Vol C Tables 4.2.6.8 and 6.1.1.4'

loop_
_geom_angle_atom_site_label_1
_geom_angle_atom_site_label_2
_geom_angle_atom_site_label_3
_geom_angle
C6 C1 C2 122.6(3)
C6 C1 N1 118.5(3)
C2 C1 N1 118.9(3)
C3 C2 C1 118.7(3)
C3 C2 H2 120.7
C1 C2 H2 120.7
C2 C3 C4 120.9(3)
C2 C3 H3 119.5
C4 C3 H3 119.5
C5 C4 C3 118.1(3)
C5 C4 C7 121.2(3)
C3 C4 C7 120.6(3)
C6 C5 C4 121.0(3)
C6 C5 H5 119.5
C4 C5 H5 119.5
C1 C6 C5 118.7(3)
C1 C6 H6 120.7
C5 C6 H6 120.7
C21 C7 N2 107.2(3)
C21 C7 C4 129.7(3)
N2 C7 C4 122.6(3)
N2 C8 C9 115.2(2)
N2 C8 H8A 108.5
C9 C8 H8A 108.5
N2 C8 H8B 108.5
C9 C8 H8B 108.5
H8A C8 H8B 107.5
C14 C9 C10 118.3(3)
C14 C9 C8 123.3(3)
C10 C9 C8 118.3(3)
C11 C10 C9 120.4(3)
C11 C10 H10 119.8
C9 C10 H10 119.8
C10 C11 C12 120.4(3)
C10 C11 H11 119.8
C12 C11 H11 119.8
C13 C12 C11 119.8(3)
C13 C12 H12 120.1
C11 C12 H12 120.1
C12 C13 C14 119.7(3)
C12 C13 H13 120.2
C14 C13 H13 120.2
C9 C14 C13 121.4(3)
C9 C14 H14 119.3
C13 C14 H14 119.3
N2 C15 C16 129.1(3)
N2 C15 C20 109.0(3)
C16 C15 C20 121.9(3)
C17 C16 C15 117.2(3)
C17 C16 H16 121.4
C15 C16 H16 121.4
C16 C17 C18 122.0(4)
C16 C17 H17 119.0
C18 C17 H17 119.0
C19 C18 C17 120.2(4)
C19 C18 H18 119.9
C17 C18 H18 119.9
C18 C19 C20 119.2(3)
C18 C19 H19 120.4
C20 C19 H19 120.4
C19 C20 C15 119.5(3)
C19 C20 C21 135.2(3)
C15 C20 C21 105.3(3)
C7 C21 O3 123.8(3)
C7 C21 C20 110.1(3)
O3 C21 C20 126.0(3)
O4 C22 O3 122.3(3)
O4 C22 C23 126.2(3)
O3 C22 C23 111.5(3)
C28 C23 C24 119.4(3)
C28 C23 C22 118.1(3)
C24 C23 C22 122.6(3)
C25 C24 C23 119.8(3)
C25 C24 H24 120.1
C23 C24 H24 120.1
C26 C25 C24 120.4(4)
C26 C25 H25 119.8
C24 C25 H25 119.8
C25 C26 C27 120.2(3)
C25 C26 H26 119.9
C27 C26 H26 119.9
C26 C27 C28 120.4(3)
C26 C27 H27 119.8
C28 C27 H27 119.8
C23 C28 C27 119.8(3)
C23 C28 H28 120.1
C27 C28 H28 120.1
O1 N1 O2 123.7(3)
O1 N1 C1 118.0(3)
O2 N1 C1 118.3(3)
C15 N2 C7 108.4(2)
C15 N2 C8 123.0(3)
C7 N2 C8 124.7(3)
C22 O3 C21 118.4(2)

loop_
_geom_bond_atom_site_label_1
_geom_bond_atom_site_label_2
_geom_bond_distance
C1 C6 1.365(4)
C1 C2 1.371(4)
C1 N1 1.469(4)
C2 C3 1.374(4)
C2 H2 0.9500
C3 C4 1.400(4)
C3 H3 0.9500
C4 C5 1.397(4)
C4 C7 1.462(4)
C5 C6 1.376(4)
C5 H5 0.9500
C6 H6 0.9500
C7 C21 1.363(4)
C7 N2 1.400(3)
C8 N2 1.468(3)
C8 C9 1.495(4)
C8 H8A 0.9900
C8 H8B 0.9900
C9 C14 1.377(4)
C9 C10 1.384(4)
C10 C11 1.380(4)
C10 H10 0.9500
C11 C12 1.376(4)
C11 H11 0.9500
C12 C13 1.369(4)
C12 H12 0.9500
C13 C14 1.379(4)
C13 H13 0.9500
C14 H14 0.9500
C15 N2 1.381(4)
C15 C16 1.390(4)
C15 C20 1.401(4)
C16 C17 1.373(5)
C16 H16 0.9500
C17 C18 1.402(5)
C17 H17 0.9500
C18 C19 1.373(4)
C18 H18 0.9500
C19 C20 1.393(4)
C19 H19 0.9500
C20 C21 1.417(4)
C21 O3 1.398(3)
C22 O4 1.199(3)
C22 O3 1.369(3)
C22 C23 1.475(4)
C23 C28 1.383(4)
C23 C24 1.389(4)
C24 C25 1.381(4)
C24 H24 0.9500
C25 C26 1.370(5)
C25 H25 0.9500
C26 C27 1.362(5)
C26 H26 0.9500
C27 C28 1.389(4)
C27 H27 0.9500
C28 H28 0.9500
N1 O1 1.216(3)
N1 O2 1.223(3)
